data_4126603
loop_
_publ_author_name
'Guan, Liangyu'
'Holl, Maxwell Gargiulo'
'Pitts, Cody Ross'
'Struble, Mark D.'
'Siegler, Maxime A.'
'Lectka, Thomas'

_publ_section_title
;
 Through-Space Activation Can Override Substituent Effects in
 Electrophilic Aromatic Substitution.
;
_journal_name_full 'Journal of the American Chemical Society'
_journal_paper_doi 10.1021/jacs.7b09792
_journal_year 2017
_chemical_formula_moiety 'C23 H14 Br4 O4, C6 H14 O'
_chemical_formula_sum 'C29 H28 Br4 O5'
_chemical_formula_weight 776.15
_space_group_crystal_system triclinic
_space_group_IT_number 2
_space_group_name_Hall '-P 1'
_space_group_name_H-M_alt 'P -1'
_symmetry_space_group_name_Hall '-P 1'
_symmetry_space_group_name_H-M 'P -1'
_atom_sites_solution_hydrogens mixed
_atom_sites_solution_primary direct
_atom_sites_solution_secondary difmap
_audit_creation_method SHELXL-2014/7
_cell_angle_alpha 98.576(3)
_cell_angle_beta 91.662(3)
_cell_angle_gamma 104.927(3)
_cell_formula_units_Z 2
_cell_length_a 9.0304(3)
_cell_length_b 10.5730(3)
_cell_length_c 15.5426(5)
_cell_measurement_reflns_used 10094
_cell_measurement_temperature 110(2)
_cell_measurement_theta_max 72.07
_cell_measurement_theta_min 2.90
_cell_volume 1414.34(8)
_computing_cell_refinement
;
CrysAlisPro, Agilent Technologies,
Version 1.171.36.32 (release 02-08-2013 CrysAlis171 .NET)
(compiled Aug  2 2013,16:46:58)
;
_computing_data_collection
;
CrysAlisPro, Agilent Technologies,
Version 1.171.36.32 (release 02-08-2013 CrysAlis171 .NET)
(compiled Aug  2 2013,16:46:58)
;
_computing_data_reduction
;
CrysAlisPro, Agilent Technologies,
Version 1.171.36.32 (release 02-08-2013 CrysAlis171 .NET)
(compiled Aug  2 2013,16:46:58)
;
_computing_molecular_graphics 'SHELXTL v6.10 (Sheldrick, 2008)'
_computing_publication_material 'SHELXTL v6.10 (Sheldrick, 2008)'
_computing_structure_refinement 'SHELXL-2014/7 (Sheldrick, 2015)'
_computing_structure_solution 'SHELXS-2014/7 (Sheldrick, 2015)'
_diffrn_ambient_temperature 110(2)
_diffrn_measured_fraction_theta_full 0.998
_diffrn_measured_fraction_theta_max 0.995
_diffrn_measurement_device_type 'SuperNova, Dual, Cu at zero, Atlas'
_diffrn_measurement_method '\w scans'
_diffrn_radiation_monochromator mirror
_diffrn_radiation_source 'SuperNova (Cu) X-ray Source'
_diffrn_radiation_type CuK\a
_diffrn_radiation_wavelength 1.54178
_diffrn_reflns_av_R_equivalents 0.0339
_diffrn_reflns_av_unetI/netI 0.0340
_diffrn_reflns_Laue_measured_fraction_full 0.998
_diffrn_reflns_Laue_measured_fraction_max 0.995
_diffrn_reflns_limit_h_max 11
_diffrn_reflns_limit_h_min -11
_diffrn_reflns_limit_k_max 13
_diffrn_reflns_limit_k_min -12
_diffrn_reflns_limit_l_max 19
_diffrn_reflns_limit_l_min -19
_diffrn_reflns_number 18258
_diffrn_reflns_point_group_measured_fraction_full 0.998
_diffrn_reflns_point_group_measured_fraction_max 0.995
_diffrn_reflns_theta_full 67.679
_diffrn_reflns_theta_max 71.885
_diffrn_reflns_theta_min 2.882
_exptl_absorpt_coefficient_mu 7.261
_exptl_absorpt_correction_T_max 0.843
_exptl_absorpt_correction_T_min 0.572
_exptl_absorpt_correction_type analytical
_exptl_absorpt_process_details
;
CrysAlisPro, Agilent Technologies,
Version 1.171.36.32 (release 02-08-2013 CrysAlis171 .NET)
(compiled Aug  2 2013,16:46:58)
Analytical numeric absorption correction using a multifaceted crystal
            model based on expressions derived by R.C. Clark & J.S. Reid.
(Clark, R. C. & Reid, J. S. (1995). Acta Cryst. A51, 887-897)
;
_exptl_crystal_colour colorless
_exptl_crystal_density_diffrn 1.823
_exptl_crystal_description 'small plate'
_exptl_crystal_F_000 764
_exptl_crystal_size_max 0.11
_exptl_crystal_size_mid 0.07
_exptl_crystal_size_min 0.03
_refine_diff_density_max 0.746
_refine_diff_density_min -0.555
_refine_diff_density_rms 0.095
_refine_ls_extinction_method none
_refine_ls_goodness_of_fit_ref 1.035
_refine_ls_hydrogen_treatment mixed
_refine_ls_matrix_type full
_refine_ls_number_parameters 351
_refine_ls_number_reflns 5514
_refine_ls_number_restraints 1
_refine_ls_restrained_S_all 1.035
_refine_ls_R_factor_all 0.0361
_refine_ls_R_factor_gt 0.0292
_refine_ls_shift/su_max 0.000
_refine_ls_shift/su_mean 0.000
_refine_ls_structure_factor_coef Fsqd
_refine_ls_weighting_details 'w=1/[\s^2^(Fo^2^)+(0.0323P)^2^+1.3769P] where P=(Fo^2^+2Fc^2^)/3'
_refine_ls_weighting_scheme calc
_refine_ls_wR_factor_gt 0.0673
_refine_ls_wR_factor_ref 0.0710
_reflns_Friedel_coverage 0.000
_reflns_number_gt 4817
_reflns_number_total 5514
_reflns_threshold_expression 'I > 2\s(I)'
_cod_data_source_file ja7b09792_si_004.cif
_cod_data_source_block 9
_cod_database_code 4126603
_shelx_shelxl_version_number 2014/7
_shelx_space_group_comment
;
The symmetry employed for this shelxl refinement is uniquely defined
by the following loop, which should always be used as a source of
symmetry information in preference to the above space-group names.
They are only intended as comments.
;

loop_
_space_group_symop_operation_xyz
'x, y, z'
'-x, -y, -z'

loop_
_atom_site_label
_atom_site_type_symbol
_atom_site_fract_x
_atom_site_fract_y
_atom_site_fract_z
_atom_site_U_iso_or_equiv
_atom_site_adp_type
_atom_site_occupancy
_atom_site_site_symmetry_order
_atom_site_calc_flag
_atom_site_refinement_flags_posn
_atom_site_refinement_flags_adp
C1 C 0.1233(3) -0.1901(3) 0.1374(2) 0.0181(6) Uani 1 1 d . .
H1 H 0.0937 -0.2661 0.0880 0.022 Uiso 1 1 calc R U
C2 C 0.0932(4) -0.0649(3) 0.1066(2) 0.0180(6) Uani 1 1 d . .
H2 H -0.0178 -0.0675 0.0975 0.022 Uiso 1 1 calc R U
C3 C 0.1802(4) -0.0718(3) 0.0217(2) 0.0225(7) Uani 1 1 d . .
H3A H 0.2146 0.0167 0.0039 0.027 Uiso 1 1 calc R U
H3B H 0.1145 -0.1344 -0.0268 0.027 Uiso 1 1 calc R U
C4 C 0.3208(4) -0.1225(3) 0.0481(2) 0.0217(6) Uani 1 1 d . .
H4A H 0.3175 -0.2094 0.0129 0.026 Uiso 1 1 calc R U
H4B H 0.4191 -0.0582 0.0411 0.026 Uiso 1 1 calc R U
C5 C 0.2997(3) -0.1347(3) 0.14506(19) 0.0162(6) Uani 1 1 d . .
H5 H 0.3572 -0.1927 0.1687 0.019 Uiso 1 1 calc R U
C6 C 0.3316(3) 0.0081(3) 0.19812(18) 0.0126(5) Uani 1 1 d . .
C7 C 0.3633(3) 0.0340(3) 0.29967(19) 0.0132(5) Uani 1 1 d . .
H7 H 0.4570 0.0081 0.3180 0.016 Uiso 1 1 calc R U
C8 C 0.3785(3) 0.1806(3) 0.32837(18) 0.0147(6) Uani 1 1 d . .
C9 C 0.5072(4) 0.2724(3) 0.37179(19) 0.0194(6) Uani 1 1 d . .
H9 H 0.5977 0.2467 0.3844 0.023 Uiso 1 1 calc R U
C10 C 0.5010(4) 0.4034(3) 0.3966(2) 0.0239(7) Uani 1 1 d . .
H10 H 0.5875 0.4667 0.4275 0.029 Uiso 1 1 calc R U
C11 C 0.3693(4) 0.4423(3) 0.3763(2) 0.0261(7) Uani 1 1 d . .
H11 H 0.3663 0.5316 0.3938 0.031 Uiso 1 1 calc R U
C12 C 0.2423(4) 0.3503(3) 0.3304(2) 0.0213(6) Uani 1 1 d . .
H12 H 0.1537 0.3769 0.3150 0.026 Uiso 1 1 calc R U
C13 C 0.2466(3) 0.2197(3) 0.30761(19) 0.0159(6) Uani 1 1 d . .
C14 C 0.1184(3) 0.1052(3) 0.25941(19) 0.0143(6) Uani 1 1 d . .
H14 H 0.0238 0.1335 0.2463 0.017 Uiso 1 1 calc R U
C15 C 0.1885(3) 0.0536(3) 0.17424(19) 0.0144(6) Uani 1 1 d . .
C16 C 0.4638(3) 0.1050(3) 0.16360(19) 0.0157(6) Uani 1 1 d . .
C17 C 0.2515(3) 0.1736(3) 0.13017(19) 0.0174(6) Uani 1 1 d . .
C18 C 0.2219(3) -0.0365(3) 0.34084(18) 0.0125(5) Uani 1 1 d . .
C19 C 0.2152(3) -0.1284(3) 0.39587(19) 0.0138(5) Uani 1 1 d . .
C20 C 0.0763(3) -0.1851(3) 0.42989(19) 0.0147(6) Uani 1 1 d . .
C21 C -0.0549(3) -0.1463(3) 0.40914(19) 0.0157(6) Uani 1 1 d . .
C22 C -0.0474(3) -0.0528(3) 0.35349(19) 0.0145(5) Uani 1 1 d . .
C23 C 0.0900(3) 0.0020(3) 0.31955(18) 0.0127(5) Uani 1 1 d . .
O1 O 0.0579(3) -0.2311(2) 0.21215(14) 0.0191(4) Uani 1 1 d D .
H1A H -0.027(3) -0.284(4) 0.197(3) 0.034(12) Uiso 1 1 d D .
O2 O 0.5975(2) 0.1120(2) 0.16856(14) 0.0197(4) Uani 1 1 d . .
O3 O 0.4091(2) 0.1946(2) 0.12336(14) 0.0182(4) Uani 1 1 d . .
O4 O 0.1841(3) 0.2449(2) 0.10344(15) 0.0221(5) Uani 1 1 d . .
Br1 Br 0.39626(3) -0.17683(3) 0.42235(2) 0.01916(8) Uani 1 1 d . .
Br2 Br 0.06685(4) -0.31539(3) 0.50191(2) 0.02164(8) Uani 1 1 d . .
Br3 Br -0.24074(3) -0.21980(3) 0.45673(2) 0.01992(8) Uani 1 1 d . .
Br4 Br -0.22483(3) -0.00428(3) 0.31929(2) 0.02104(8) Uani 1 1 d . .
C1S C 0.6684(5) 0.7129(4) 0.0907(3) 0.0374(9) Uani 1 1 d . .
H1S1 H 0.6872 0.7863 0.1397 0.056 Uiso 1 1 calc R U
H1S2 H 0.5778 0.7129 0.0543 0.056 Uiso 1 1 calc R U
H1S3 H 0.7580 0.7237 0.0557 0.056 Uiso 1 1 calc R U
C2S C 0.6405(4) 0.5823(4) 0.1253(2) 0.0259(7) Uani 1 1 d . .
H2S H 0.6255 0.5080 0.0751 0.031 Uiso 1 1 calc R U
C3S C 0.5013(5) 0.5584(4) 0.1785(3) 0.0414(10) Uani 1 1 d . .
H3S1 H 0.4863 0.4728 0.1986 0.062 Uiso 1 1 calc R U
H3S2 H 0.4102 0.5577 0.1423 0.062 Uiso 1 1 calc R U
H3S3 H 0.5170 0.6293 0.2289 0.062 Uiso 1 1 calc R U
O1S O 0.7763(3) 0.5886(2) 0.17810(17) 0.0276(5) Uani 1 1 d . .
C4S C 0.9057(6) 0.4239(5) 0.1231(4) 0.0597(14) Uani 1 1 d . .
H4S1 H 0.8656 0.4264 0.0643 0.090 Uiso 1 1 calc R U
H4S2 H 0.9135 0.3341 0.1269 0.090 Uiso 1 1 calc R U
H4S3 H 1.0075 0.4866 0.1355 0.090 Uiso 1 1 calc R U
C5S C 0.7984(4) 0.4618(4) 0.1888(3) 0.0375(9) Uani 1 1 d . .
H5S H 0.6972 0.3933 0.1798 0.045 Uiso 1 1 calc R U
C6S C 0.8639(5) 0.4764(4) 0.2820(3) 0.0406(10) Uani 1 1 d . .
H6S1 H 0.9664 0.5387 0.2896 0.061 Uiso 1 1 calc R U
H6S2 H 0.8713 0.3898 0.2942 0.061 Uiso 1 1 calc R U
H6S3 H 0.7963 0.5100 0.3224 0.061 Uiso 1 1 calc R U

loop_
_atom_site_aniso_label
_atom_site_aniso_U_11
_atom_site_aniso_U_22
_atom_site_aniso_U_33
_atom_site_aniso_U_23
_atom_site_aniso_U_13
_atom_site_aniso_U_12
C1 0.0168(15) 0.0185(14) 0.0174(14) 0.0033(11) 0.0011(11) 0.0016(11)
C2 0.0157(14) 0.0201(15) 0.0176(15) 0.0053(12) -0.0007(11) 0.0024(11)
C3 0.0247(17) 0.0241(16) 0.0155(15) 0.0033(12) -0.0012(12) 0.0011(13)
C4 0.0213(16) 0.0234(15) 0.0177(15) 0.0018(12) 0.0040(12) 0.0016(12)
C5 0.0165(15) 0.0142(13) 0.0170(14) 0.0025(11) 0.0030(11) 0.0025(11)
C6 0.0125(13) 0.0135(13) 0.0122(13) 0.0042(10) 0.0038(10) 0.0030(10)
C7 0.0098(13) 0.0146(13) 0.0164(14) 0.0082(11) 0.0010(10) 0.0020(10)
C8 0.0155(14) 0.0160(14) 0.0126(13) 0.0054(11) 0.0032(11) 0.0019(11)
C9 0.0165(15) 0.0253(16) 0.0141(14) 0.0057(12) 0.0024(11) 0.0001(12)
C10 0.0292(18) 0.0170(15) 0.0193(15) 0.0019(12) 0.0040(13) -0.0047(13)
C11 0.0360(19) 0.0147(15) 0.0255(17) 0.0052(12) 0.0081(14) 0.0012(13)
C12 0.0280(17) 0.0201(15) 0.0205(15) 0.0098(12) 0.0093(13) 0.0104(13)
C13 0.0169(15) 0.0165(14) 0.0144(14) 0.0059(11) 0.0050(11) 0.0027(11)
C14 0.0119(13) 0.0161(13) 0.0170(14) 0.0066(11) 0.0027(11) 0.0048(11)
C15 0.0130(14) 0.0160(13) 0.0152(14) 0.0080(11) 0.0010(11) 0.0026(11)
C16 0.0164(15) 0.0166(14) 0.0133(13) 0.0049(11) 0.0008(11) 0.0017(11)
C17 0.0168(15) 0.0200(15) 0.0145(14) 0.0059(12) 0.0008(11) 0.0019(12)
C18 0.0112(13) 0.0146(13) 0.0111(13) 0.0022(10) 0.0019(10) 0.0021(10)
C19 0.0117(13) 0.0138(13) 0.0147(14) 0.0013(11) -0.0005(10) 0.0022(10)
C20 0.0133(14) 0.0127(13) 0.0167(14) 0.0041(11) -0.0005(11) 0.0000(10)
C21 0.0140(14) 0.0152(13) 0.0163(14) 0.0007(11) 0.0020(11) 0.0019(11)
C22 0.0119(14) 0.0169(13) 0.0151(13) 0.0029(11) 0.0009(11) 0.0041(11)
C23 0.0124(14) 0.0143(13) 0.0124(13) 0.0043(11) 0.0017(10) 0.0043(10)
O1 0.0158(11) 0.0182(10) 0.0201(11) 0.0047(8) 0.0019(8) -0.0021(8)
O2 0.0106(10) 0.0264(11) 0.0219(11) 0.0078(9) 0.0031(8) 0.0020(8)
O3 0.0164(11) 0.0199(11) 0.0197(11) 0.0111(9) 0.0038(8) 0.0026(8)
O4 0.0232(12) 0.0261(12) 0.0215(11) 0.0127(9) 0.0023(9) 0.0094(9)
Br1 0.01268(15) 0.02124(16) 0.02770(17) 0.01294(13) 0.00135(12) 0.00679(11)
Br2 0.01809(16) 0.02356(16) 0.02613(17) 0.01597(13) 0.00309(12) 0.00370(12)
Br3 0.01262(15) 0.02518(16) 0.02353(16) 0.01056(13) 0.00649(12) 0.00348(12)
Br4 0.01077(15) 0.02722(17) 0.02927(18) 0.01173(13) 0.00295(12) 0.00821(12)
C1S 0.031(2) 0.050(2) 0.033(2) 0.0198(18) 0.0005(16) 0.0062(17)
C2S 0.0171(16) 0.0317(18) 0.0248(17) 0.0032(14) -0.0030(13) 0.0004(13)
C3S 0.028(2) 0.041(2) 0.056(3) 0.021(2) 0.0114(19) 0.0036(17)
O1S 0.0186(12) 0.0215(12) 0.0386(14) 0.0066(10) -0.0084(10) -0.0018(9)
C4S 0.061(3) 0.043(3) 0.069(4) -0.023(2) -0.001(3) 0.022(2)
C5S 0.0243(19) 0.0190(17) 0.065(3) 0.0029(17) -0.0058(18) 0.0006(14)
C6S 0.029(2) 0.040(2) 0.060(3) 0.027(2) 0.0058(18) 0.0100(17)

loop_
_atom_type_symbol
_atom_type_description
_atom_type_scat_dispersion_real
_atom_type_scat_dispersion_imag
_atom_type_scat_source
C C 0.0181 0.0091 'International Tables Vol C Tables 4.2.6.8 and 6.1.1.4'
H H 0.0000 0.0000 'International Tables Vol C Tables 4.2.6.8 and 6.1.1.4'
O O 0.0492 0.0322 'International Tables Vol C Tables 4.2.6.8 and 6.1.1.4'
Br Br -0.6763 1.2805 'International Tables Vol C Tables 4.2.6.8 and 6.1.1.4'

loop_
_geom_angle_atom_site_label_1
_geom_angle_atom_site_label_2
_geom_angle_atom_site_label_3
_geom_angle
O1 C1 C5 115.7(3)
O1 C1 C2 119.2(3)
C5 C1 C2 94.2(2)
O1 C1 H1 108.9
C5 C1 H1 108.9
C2 C1 H1 108.9
C15 C2 C1 104.8(2)
C15 C2 C3 108.6(2)
C1 C2 C3 97.2(2)
C15 C2 H2 114.8
C1 C2 H2 114.8
C3 C2 H2 114.8
C2 C3 C4 103.4(2)
C2 C3 H3A 111.1
C4 C3 H3A 111.1
C2 C3 H3B 111.1
C4 C3 H3B 111.1
H3A C3 H3B 109.0
C5 C4 C3 102.9(2)
C5 C4 H4A 111.2
C3 C4 H4A 111.2
C5 C4 H4B 111.2
C3 C4 H4B 111.2
H4A C4 H4B 109.1
C1 C5 C4 97.6(2)
C1 C5 C6 105.4(2)
C4 C5 C6 108.0(2)
C1 C5 H5 114.7
C4 C5 H5 114.7
C6 C5 H5 114.7
C16 C6 C15 103.9(2)
C16 C6 C5 111.6(2)
C15 C6 C5 103.8(2)
C16 C6 C7 105.8(2)
C15 C6 C7 109.4(2)
C5 C6 C7 121.0(2)
C18 C7 C8 104.9(2)
C18 C7 C6 109.4(2)
C8 C7 C6 105.9(2)
C18 C7 H7 112.1
C8 C7 H7 112.1
C6 C7 H7 112.1
C9 C8 C13 120.5(3)
C9 C8 C7 125.7(3)
C13 C8 C7 113.8(3)
C8 C9 C10 118.7(3)
C8 C9 H9 120.6
C10 C9 H9 120.6
C9 C10 C11 120.8(3)
C9 C10 H10 119.6
C11 C10 H10 119.6
C12 C11 C10 120.0(3)
C12 C11 H11 120.0
C10 C11 H11 120.0
C13 C12 C11 119.3(3)
C13 C12 H12 120.3
C11 C12 H12 120.3
C12 C13 C8 120.6(3)
C12 C13 C14 126.8(3)
C8 C13 C14 112.7(3)
C23 C14 C13 104.6(2)
C23 C14 C15 110.3(2)
C13 C14 C15 105.1(2)
C23 C14 H14 112.1
C13 C14 H14 112.1
C15 C14 H14 112.1
C17 C15 C6 104.3(2)
C17 C15 C2 110.4(2)
C6 C15 C2 103.2(2)
C17 C15 C14 106.5(2)
C6 C15 C14 110.0(2)
C2 C15 C14 121.3(2)
O2 C16 O3 120.5(3)
O2 C16 C6 129.0(3)
O3 C16 C6 110.4(2)
O4 C17 O3 120.9(3)
O4 C17 C15 128.6(3)
O3 C17 C15 110.5(2)
C19 C18 C23 120.1(3)
C19 C18 C7 126.4(3)
C23 C18 C7 113.5(2)
C18 C19 C20 120.3(3)
C18 C19 Br1 118.4(2)
C20 C19 Br1 121.3(2)
C21 C20 C19 119.6(3)
C21 C20 Br2 120.5(2)
C19 C20 Br2 119.9(2)
C20 C21 C22 119.9(3)
C20 C21 Br3 119.6(2)
C22 C21 Br3 120.5(2)
C23 C22 C21 120.1(3)
C23 C22 Br4 118.7(2)
C21 C22 Br4 121.1(2)
C22 C23 C18 120.0(3)
C22 C23 C14 126.9(3)
C18 C23 C14 113.2(2)
C1 O1 H1A 107(3)
C16 O3 C17 110.7(2)
C2S C1S H1S1 109.5
C2S C1S H1S2 109.5
H1S1 C1S H1S2 109.5
C2S C1S H1S3 109.5
H1S1 C1S H1S3 109.5
H1S2 C1S H1S3 109.5
O1S C2S C3S 110.4(3)
O1S C2S C1S 106.8(3)
C3S C2S C1S 112.0(3)
O1S C2S H2S 109.2
C3S C2S H2S 109.2
C1S C2S H2S 109.2
C2S C3S H3S1 109.5
C2S C3S H3S2 109.5
H3S1 C3S H3S2 109.5
C2S C3S H3S3 109.5
H3S1 C3S H3S3 109.5
H3S2 C3S H3S3 109.5
C5S O1S C2S 114.7(3)
C5S C4S H4S1 109.5
C5S C4S H4S2 109.5
H4S1 C4S H4S2 109.5
C5S C4S H4S3 109.5
H4S1 C4S H4S3 109.5
H4S2 C4S H4S3 109.5
O1S C5S C4S 109.4(4)
O1S C5S C6S 106.6(3)
C4S C5S C6S 112.0(4)
O1S C5S H5S 109.6
C4S C5S H5S 109.6
C6S C5S H5S 109.6
C5S C6S H6S1 109.5
C5S C6S H6S2 109.5
H6S1 C6S H6S2 109.5
C5S C6S H6S3 109.5
H6S1 C6S H6S3 109.5
H6S2 C6S H6S3 109.5

loop_
_geom_bond_atom_site_label_1
_geom_bond_atom_site_label_2
_geom_bond_distance
C1 O1 1.395(4)
C1 C5 1.543(4)
C1 C2 1.557(4)
C1 H1 1.0000
C2 C15 1.554(4)
C2 C3 1.558(4)
C2 H2 1.0000
C3 C4 1.566(5)
C3 H3A 0.9900
C3 H3B 0.9900
C4 C5 1.545(4)
C4 H4A 0.9900
C4 H4B 0.9900
C5 C6 1.560(4)
C5 H5 1.0000
C6 C16 1.528(4)
C6 C15 1.544(4)
C6 C7 1.566(4)
C7 C18 1.515(4)
C7 C8 1.517(4)
C7 H7 1.0000
C8 C9 1.388(4)
C8 C13 1.402(4)
C9 C10 1.396(5)
C9 H9 0.9500
C10 C11 1.398(5)
C10 H10 0.9500
C11 C12 1.393(5)
C11 H11 0.9500
C12 C13 1.384(4)
C12 H12 0.9500
C13 C14 1.525(4)
C14 C23 1.518(4)
C14 C15 1.569(4)
C14 H14 1.0000
C15 C17 1.520(4)
C16 O2 1.191(4)
C16 O3 1.390(4)
C17 O4 1.194(4)
C17 O3 1.392(4)
C18 C19 1.379(4)
C18 C23 1.400(4)
C19 C20 1.399(4)
C19 Br1 1.887(3)
C20 C21 1.394(4)
C20 Br2 1.887(3)
C21 C22 1.398(4)
C21 Br3 1.881(3)
C22 C23 1.383(4)
C22 Br4 1.889(3)
O1 H1A 0.83(3)
C1S C2S 1.520(5)
C1S H1S1 0.9800
C1S H1S2 0.9800
C1S H1S3 0.9800
C2S O1S 1.438(4)
C2S C3S 1.512(5)
C2S H2S 1.0000
C3S H3S1 0.9800
C3S H3S2 0.9800
C3S H3S3 0.9800
O1S C5S 1.437(4)
C4S C5S 1.509(6)
C4S H4S1 0.9800
C4S H4S2 0.9800
C4S H4S3 0.9800
C5S C6S 1.519(6)
C5S H5S 1.0000
C6S H6S1 0.9800
C6S H6S2 0.9800
C6S H6S3 0.9800

loop_
_geom_hbond_atom_site_label_D
_geom_hbond_atom_site_label_H
_geom_hbond_atom_site_label_A
_geom_hbond_distance_DH
_geom_hbond_distance_HA
_geom_hbond_distance_DA
_geom_hbond_angle_DHA
_geom_hbond_site_symmetry_A
O1 H1A O1S 0.83(3) 1.92(3) 2.739(3) 171(4) 1_445

loop_
_geom_torsion_atom_site_label_1
_geom_torsion_atom_site_label_2
_geom_torsion_atom_site_label_3
_geom_torsion_atom_site_label_4
_geom_torsion
O1 C1 C2 C15 72.0(3)
C5 C1 C2 C15 -50.7(3)
O1 C1 C2 C3 -176.5(3)
C5 C1 C2 C3 60.8(2)
C15 C2 C3 C4 71.8(3)
C1 C2 C3 C4 -36.5(3)
C2 C3 C4 C5 -1.5(3)
O1 C1 C5 C4 172.4(3)
C2 C1 C5 C4 -62.3(3)
O1 C1 C5 C6 -76.5(3)
C2 C1 C5 C6 48.8(3)
C3 C4 C5 C1 39.3(3)
C3 C4 C5 C6 -69.6(3)
C1 C5 C6 C16 -141.6(2)
C4 C5 C6 C16 -38.1(3)
C1 C5 C6 C15 -30.2(3)
C4 C5 C6 C15 73.3(3)
C1 C5 C6 C7 93.0(3)
C4 C5 C6 C7 -163.5(2)
C16 C6 C7 C18 168.1(2)
C15 C6 C7 C18 56.6(3)
C5 C6 C7 C18 -63.8(3)
C16 C6 C7 C8 55.5(3)
C15 C6 C7 C8 -56.0(3)
C5 C6 C7 C8 -176.4(2)
C18 C7 C8 C9 124.4(3)
C6 C7 C8 C9 -120.0(3)
C18 C7 C8 C13 -55.3(3)
C6 C7 C8 C13 60.4(3)
C13 C8 C9 C10 1.8(4)
C7 C8 C9 C10 -177.8(3)
C8 C9 C10 C11 -1.5(5)
C9 C10 C11 C12 -0.4(5)
C10 C11 C12 C13 1.9(5)
C11 C12 C13 C8 -1.6(4)
C11 C12 C13 C14 178.6(3)
C9 C8 C13 C12 -0.3(4)
C7 C8 C13 C12 179.3(3)
C9 C8 C13 C14 179.5(2)
C7 C8 C13 C14 -0.9(3)
C12 C13 C14 C23 -123.5(3)
C8 C13 C14 C23 56.7(3)
C12 C13 C14 C15 120.3(3)
C8 C13 C14 C15 -59.6(3)
C16 C6 C15 C17 -1.1(3)
C5 C6 C15 C17 -118.0(2)
C7 C6 C15 C17 111.6(2)
C16 C6 C15 C2 114.2(2)
C5 C6 C15 C2 -2.6(3)
C7 C6 C15 C2 -133.1(2)
C16 C6 C15 C14 -115.0(2)
C5 C6 C15 C14 128.1(2)
C7 C6 C15 C14 -2.3(3)
C1 C2 C15 C17 145.4(2)
C3 C2 C15 C17 42.4(3)
C1 C2 C15 C6 34.4(3)
C3 C2 C15 C6 -68.6(3)
C1 C2 C15 C14 -89.2(3)
C3 C2 C15 C14 167.8(2)
C23 C14 C15 C17 -165.4(2)
C13 C14 C15 C17 -53.1(3)
C23 C14 C15 C6 -52.9(3)
C13 C14 C15 C6 59.4(3)
C23 C14 C15 C2 67.4(3)
C13 C14 C15 C2 179.7(2)
C15 C6 C16 O2 177.9(3)
C5 C6 C16 O2 -70.9(4)
C7 C6 C16 O2 62.6(4)
C15 C6 C16 O3 -0.9(3)
C5 C6 C16 O3 110.3(3)
C7 C6 C16 O3 -116.2(3)
C6 C15 C17 O4 -177.0(3)
C2 C15 C17 O4 72.8(4)
C14 C15 C17 O4 -60.6(4)
C6 C15 C17 O3 2.9(3)
C2 C15 C17 O3 -107.3(3)
C14 C15 C17 O3 119.2(3)
C8 C7 C18 C19 -123.2(3)
C6 C7 C18 C19 123.6(3)
C8 C7 C18 C23 55.5(3)
C6 C7 C18 C23 -57.7(3)
C23 C18 C19 C20 0.8(4)
C7 C18 C19 C20 179.5(3)
C23 C18 C19 Br1 179.9(2)
C7 C18 C19 Br1 -1.4(4)
C18 C19 C20 C21 -1.2(4)
Br1 C19 C20 C21 179.7(2)
C18 C19 C20 Br2 177.8(2)
Br1 C19 C20 Br2 -1.3(3)
C19 C20 C21 C22 1.0(4)
Br2 C20 C21 C22 -178.0(2)
C19 C20 C21 Br3 -178.7(2)
Br2 C20 C21 Br3 2.3(3)
C20 C21 C22 C23 -0.5(4)
Br3 C21 C22 C23 179.3(2)
C20 C21 C22 Br4 176.8(2)
Br3 C21 C22 Br4 -3.4(3)
C21 C22 C23 C18 0.1(4)
Br4 C22 C23 C18 -177.3(2)
C21 C22 C23 C14 -179.2(3)
Br4 C22 C23 C14 3.4(4)
C19 C18 C23 C22 -0.3(4)
C7 C18 C23 C22 -179.1(3)
C19 C18 C23 C14 179.2(3)
C7 C18 C23 C14 0.4(3)
C13 C14 C23 C22 122.8(3)
C15 C14 C23 C22 -124.6(3)
C13 C14 C23 C18 -56.6(3)
C15 C14 C23 C18 56.0(3)
O2 C16 O3 C17 -176.0(3)
C6 C16 O3 C17 2.9(3)
O4 C17 O3 C16 176.2(3)
C15 C17 O3 C16 -3.7(3)
C3S C2S O1S C5S 80.9(4)
C1S C2S O1S C5S -157.1(3)
C2S O1S C5S C4S 96.3(4)
C2S O1S C5S C6S -142.4(3)
